data_7244459
loop_
_publ_author_name
'Senchyk, Ganna A.'
'Lysenko, Andrey B.'
'Krautscheid, Harald'
'Rusanov, Eduard B.'
'Karbowiak, Miroslaw'
'Domasevitch, Kostiantyn V.'

_publ_section_title
;
 1,2,4-Triazolyl-4-acetate: a ditopic ligand combining soft and hard donor
 sites in homometallic (AgI) and heterometallic (AgI/UVI) coordination
 polymers
;
_journal_name_full CrystEngComm
_journal_paper_doi 10.1039/D1CE01549D
_journal_year 2022
_chemical_formula_moiety 'C16 H20 Ag4 N14 O18 U, 3(H2 O)'
_chemical_formula_sum 'C16 H26 Ag4 N14 O21 U'
_chemical_formula_weight 1420.02
_chemical_name_systematic
;
poly[[tetrakis[2-(1,2,4-triazol-4-yl)acetato)]-bis(Nitrato)]-aqua-
tetrasilver(I)] aquadioxouranium(VI) Trihydrate] 
;
_space_group_crystal_system monoclinic
_space_group_IT_number 7
_space_group_name_Hall 'P -2yc'
_space_group_name_H-M_alt 'P 1 c 1'
_atom_sites_solution_hydrogens mixed
_atom_sites_solution_primary direct
_atom_sites_solution_secondary difmap
_audit_creation_method SHELXL-2014/7
_audit_update_record
;
2021-07-20 deposited with the CCDC.	2022-01-27 downloaded from the CCDC.
;
_cell_angle_alpha 90
_cell_angle_beta 92.905(7)
_cell_angle_gamma 90
_cell_formula_units_Z 2
_cell_length_a 11.8427(10)
_cell_length_b 16.4538(10)
_cell_length_c 9.0590(8)
_cell_measurement_reflns_used 11269
_cell_measurement_temperature 173(2)
_cell_measurement_theta_max 27.303
_cell_measurement_theta_min 2.121
_cell_volume 1762.9(2)
_computing_cell_refinement 'IPDS Software (Stoe & Cie, 2000)'
_computing_data_collection 'IPDS Software (Stoe & Cie, 2000)'
_computing_data_reduction 'IPDS Software (Stoe & Cie, 2000)'
_computing_molecular_graphics 'Diamond 2.1e (Brandenburg, 1999)'
_computing_publication_material 'WinGX 1.70.01 (Farrugia, 1999)'
_computing_structure_refinement 'SHELXL-2014/7 (Sheldrick, 2014)'
_computing_structure_solution 'SHELXS-97 (Sheldrick, 2008)'
_diffrn_ambient_temperature 173(2)
_diffrn_measured_fraction_theta_full 0.996
_diffrn_measured_fraction_theta_max 0.992
_diffrn_measurement_device_type 'Stoe Image Plate Diffraction System-2T'
_diffrn_measurement_method '\f oscillation scans'
_diffrn_radiation_type MoK\a
_diffrn_radiation_wavelength 0.71073
_diffrn_reflns_av_R_equivalents 0.0238
_diffrn_reflns_av_unetI/netI 0.0246
_diffrn_reflns_Laue_measured_fraction_full 0.996
_diffrn_reflns_Laue_measured_fraction_max 0.992
_diffrn_reflns_limit_h_max 15
_diffrn_reflns_limit_h_min -15
_diffrn_reflns_limit_k_max 18
_diffrn_reflns_limit_k_min -21
_diffrn_reflns_limit_l_max 11
_diffrn_reflns_limit_l_min -9
_diffrn_reflns_number 11269
_diffrn_reflns_point_group_measured_fraction_full 0.837
_diffrn_reflns_point_group_measured_fraction_max 0.818
_diffrn_reflns_theta_full 25.242
_diffrn_reflns_theta_max 27.303
_diffrn_reflns_theta_min 2.121
_diffrn_source 'fine-focus sealed tube'
_exptl_absorpt_coefficient_mu 6.863
_exptl_absorpt_correction_T_max 0.2017
_exptl_absorpt_correction_T_min 0.1392
_exptl_absorpt_correction_type numerical
_exptl_absorpt_process_details 'X-RED (Stoe & Cie, 2001) and X-SHAPE (Stoe & Cie, 1999)'
_exptl_crystal_colour yellow
_exptl_crystal_density_diffrn 2.675
_exptl_crystal_description prism
_exptl_crystal_F_000 1336
_exptl_crystal_size_max 0.230
_exptl_crystal_size_mid 0.190
_exptl_crystal_size_min 0.180
_refine_diff_density_max 0.868
_refine_diff_density_min -0.992
_refine_diff_density_rms 0.154
_refine_ls_abs_structure_details
;
 Classical Flack method preferred over Parsons because s.u. lower.
;
_refine_ls_abs_structure_Flack 0.002(4)
_refine_ls_extinction_coef 0.0044(2)
_refine_ls_extinction_expression Fc^*^=kFc[1+0.001xFc^2^\l^3^/sin(2\q)]^-1/4^
_refine_ls_extinction_method 'SHELXL-2014/7 (Sheldrick 2014'
_refine_ls_goodness_of_fit_ref 0.988
_refine_ls_hydrogen_treatment constr
_refine_ls_matrix_type full
_refine_ls_number_parameters 506
_refine_ls_number_reflns 6495
_refine_ls_number_restraints 2
_refine_ls_restrained_S_all 0.988
_refine_ls_R_factor_all 0.0291
_refine_ls_R_factor_gt 0.0258
_refine_ls_shift/su_max 0.001
_refine_ls_shift/su_mean 0.000
_refine_ls_structure_factor_coef Fsqd
_refine_ls_weighting_details 'w=1/[\s^2^(Fo^2^)+(0.0467P)^2^] where P=(Fo^2^+2Fc^2^)/3'
_refine_ls_weighting_scheme calc
_refine_ls_wR_factor_gt 0.0658
_refine_ls_wR_factor_ref 0.0668
_reflns_Friedel_coverage 0.644
_reflns_Friedel_fraction_full 0.677
_reflns_Friedel_fraction_max 0.643
_reflns_number_gt 5854
_reflns_number_total 6495
_reflns_threshold_expression 'I > 2\s(I)'
_cod_data_source_file d1ce01549d2.cif
_cod_data_source_block 3
_cod_original_sg_symbol_H-M 'P c'
_cod_database_code 7244459
_shelx_shelxl_version_number 2014/7
_shelx_space_group_comment
;
The symmetry employed for this shelxl refinement is uniquely defined
by the following loop, which should always be used as a source of
symmetry information in preference to the above space-group names.
They are only intended as comments.
;
_shelx_estimated_absorpt_t_min 0.301
_shelx_estimated_absorpt_t_max 0.371

loop_
_space_group_symop_operation_xyz
'x, y, z'
'x, -y, z+1/2'

loop_
_atom_site_label
_atom_site_type_symbol
_atom_site_fract_x
_atom_site_fract_y
_atom_site_fract_z
_atom_site_U_iso_or_equiv
_atom_site_adp_type
_atom_site_occupancy
_atom_site_site_symmetry_order
_atom_site_calc_flag
_atom_site_refinement_flags_posn
_atom_site_refinement_flags_adp
_atom_site_refinement_flags_occupancy
_atom_site_disorder_assembly
_atom_site_disorder_group
U1 U 0.55415(2) 0.75011(2) 0.39121(4) 0.01959(9) Uani 1 1 d . . . . .
Ag1 Ag 0.03476(5) 0.41943(4) -0.08518(9) 0.0327(2) Uani 1 1 d . . . . .
Ag2 Ag 0.23053(6) 0.25577(4) 0.05261(10) 0.0337(2) Uani 1 1 d . . . . .
Ag3 Ag 0.02449(5) 0.08500(4) -0.04956(9) 0.0319(2) Uani 1 1 d . . . . .
Ag4 Ag -0.14486(6) 0.24181(4) -0.30882(9) 0.02971(17) Uani 1 1 d . . . . .
O1 O 0.5498(5) 0.6336(3) 0.2491(7) 0.0281(13) Uani 1 1 d . . . . .
O2 O 0.4792(6) 0.5603(4) 0.0590(8) 0.0378(16) Uani 1 1 d . . . . .
O3 O 0.5368(5) -0.1116(4) 0.3419(7) 0.0287(13) Uani 1 1 d . . . . .
O4 O 0.4688(7) -0.0611(5) 0.1275(8) 0.0473(19) Uani 1 1 d . . . . .
O5 O -0.4371(5) -0.1811(3) -0.3728(6) 0.0254(11) Uani 1 1 d . . . . .
O6 O -0.3963(7) -0.0974(4) -0.1838(8) 0.0465(18) Uani 1 1 d . . . . .
O7 O -0.4426(5) 0.6479(3) -0.4330(7) 0.0253(12) Uani 1 1 d . . . . .
O8 O -0.3739(6) 0.5772(4) -0.2387(8) 0.0366(15) Uani 1 1 d . . . . .
O9 O 0.4038(6) 0.7482(4) 0.3877(9) 0.0325(17) Uani 1 1 d . . . . .
O10 O 0.7047(5) 0.7514(3) 0.4021(8) 0.0277(15) Uani 1 1 d . . . . .
O11 O 0.1678(5) 0.3108(4) -0.2190(9) 0.0383(15) Uani 1 1 d . . . . .
O12 O 0.1632(6) 0.1798(4) -0.2212(9) 0.0406(16) Uani 1 1 d . . . . .
O13 O 0.0723(8) 0.2471(4) -0.3924(11) 0.054(2) Uani 1 1 d . . . . .
O14 O -0.0101(7) 0.2530(5) -0.0304(10) 0.053(2) Uani 1 1 d . . . . .
O15 O -0.0871(10) 0.3177(6) 0.1440(13) 0.087(4) Uani 1 1 d . . . . .
O16 O -0.0702(7) 0.1876(5) 0.1532(11) 0.061(2) Uani 1 1 d . . . . .
N1 N 0.1764(6) 0.4445(4) 0.0658(9) 0.0282(17) Uani 1 1 d . . . . .
N2 N 0.2430(6) 0.3824(4) 0.1271(9) 0.0287(17) Uani 1 1 d . . . . .
N3 N 0.3078(6) 0.4991(4) 0.2142(9) 0.0244(15) Uani 1 1 d . . . . .
N4 N 0.2412(6) 0.1332(4) 0.1461(9) 0.0271(16) Uani 1 1 d . . . . .
N5 N 0.1709(6) 0.0697(4) 0.1003(9) 0.0263(15) Uani 1 1 d . . . . .
N6 N 0.2994(6) 0.0217(4) 0.2594(8) 0.0252(14) Uani 1 1 d . . . . .
N7 N -0.1144(6) 0.0551(4) -0.2016(9) 0.0271(15) Uani 1 1 d . . . . .
N8 N -0.1691(6) 0.1095(4) -0.2972(9) 0.0247(15) Uani 1 1 d . . . . .
N9 N -0.2385(6) -0.0111(4) -0.3388(9) 0.0269(15) Uani 1 1 d . . . . .
N10 N -0.1577(6) 0.3750(4) -0.3285(9) 0.0280(17) Uani 1 1 d . . . . .
N11 N -0.1015(6) 0.4351(4) -0.2483(10) 0.0289(16) Uani 1 1 d . . . . .
N12 N -0.2250(6) 0.4926(4) -0.4001(8) 0.0228(14) Uani 1 1 d . . . . .
N13 N 0.1357(6) 0.2458(4) -0.2787(10) 0.0275(17) Uani 1 1 d . . . . .
N14 N -0.0567(7) 0.2532(4) 0.0911(12) 0.035(2) Uani 1 1 d . . . . .
C1 C 0.2187(7) 0.5130(5) 0.1197(10) 0.0272(19) Uani 1 1 d . . . . .
H1 H 0.1900 0.5654 0.0950 0.033 Uiso 1 1 calc R U . . .
C2 C 0.3204(8) 0.4169(5) 0.2151(12) 0.034(2) Uani 1 1 d . . . . .
H2 H 0.3774 0.3884 0.2717 0.041 Uiso 1 1 calc R U . . .
C3 C 0.3838(7) 0.5579(5) 0.2865(10) 0.0265(18) Uani 1 1 d . . . . .
H3A H 0.4187 0.5335 0.3778 0.032 Uiso 1 1 calc R U . . .
H3B H 0.3399 0.6061 0.3151 0.032 Uiso 1 1 calc R U . . .
C4 C 0.4776(7) 0.5848(5) 0.1859(10) 0.0249(17) Uani 1 1 d . . . . .
C5 C 0.3185(8) 0.1017(5) 0.2390(11) 0.031(2) Uani 1 1 d . . . . .
H5 H 0.3794 0.1313 0.2854 0.037 Uiso 1 1 calc R U . . .
C6 C 0.2081(7) 0.0039(5) 0.1697(10) 0.0263(17) Uani 1 1 d . . . . .
H6 H 0.1754 -0.0486 0.1583 0.032 Uiso 1 1 calc R U . . .
C7 C 0.3709(7) -0.0340(5) 0.3444(10) 0.0285(17) Uani 1 1 d . . . . .
H7A H 0.3235 -0.0788 0.3801 0.034 Uiso 1 1 calc R U . . .
H7B H 0.4038 -0.0051 0.4322 0.034 Uiso 1 1 calc R U . . .
C8 C 0.4652(7) -0.0700(5) 0.2613(10) 0.0279(18) Uani 1 1 d . . . . .
C9 C -0.1569(7) -0.0172(5) -0.2289(10) 0.0248(17) Uani 1 1 d . . . . .
H9 H -0.1343 -0.0659 -0.1796 0.030 Uiso 1 1 calc R U . . .
C10 C -0.2438(7) 0.0685(5) -0.3766(11) 0.0272(18) Uani 1 1 d . . . . .
H10 H -0.2944 0.0910 -0.4503 0.033 Uiso 1 1 calc R U . . .
C11 C -0.3030(8) -0.0770(5) -0.4103(10) 0.0300(19) Uani 1 1 d . . . . .
H11A H -0.2493 -0.1178 -0.4463 0.036 Uiso 1 1 calc R U . . .
H11B H -0.3463 -0.0549 -0.4976 0.036 Uiso 1 1 calc R U . . .
C12 C -0.3842(7) -0.1194(5) -0.3120(9) 0.0264(16) Uani 1 1 d . . . . .
C13 C -0.2321(7) 0.4111(5) -0.4177(9) 0.0240(17) Uani 1 1 d . . . . .
H13 H -0.2835 0.3841 -0.4849 0.029 Uiso 1 1 calc R U . . .
C14 C -0.1445(8) 0.5051(5) -0.2916(12) 0.030(2) Uani 1 1 d . . . . .
H14 H -0.1224 0.5566 -0.2526 0.036 Uiso 1 1 calc R U . . .
C15 C -0.2957(7) 0.5549(5) -0.4741(10) 0.0237(17) Uani 1 1 d . . . . .
H15A H -0.3405 0.5297 -0.5573 0.028 Uiso 1 1 calc R U . . .
H15B H -0.2465 0.5969 -0.5155 0.028 Uiso 1 1 calc R U . . .
C16 C -0.3760(7) 0.5953(5) -0.3698(10) 0.0264(17) Uani 1 1 d . . . . .
O1W O 0.5580(6) 0.7849(4) 0.1242(7) 0.0406(15) Uani 1 1 d . . . . .
H1W H 0.5543 0.8363 0.1149 0.061 Uiso 1 1 d R U . . .
H2W H 0.5428 0.7635 0.0401 0.061 Uiso 1 1 d R U . . .
O2W O -0.2173(7) 0.2363(6) -0.5928(10) 0.059(2) Uani 1 1 d . . . . .
H3W H -0.1859 0.2268 -0.6733 0.089 Uiso 1 1 d R U . . .
H4W H -0.2741 0.2050 -0.5879 0.089 Uiso 1 1 d R U . . .
O3W O 0.0450(8) 0.3891(5) 0.4121(11) 0.061(2) Uani 1 1 d . . . . .
H5W H 0.0731 0.3508 0.4651 0.091 Uiso 1 1 d R U . . .
H6W H 0.0303 0.3709 0.3255 0.091 Uiso 1 1 d R U . . .
O4W O 0.0580(8) 0.1057(5) 0.4262(10) 0.056(2) Uani 1 1 d . . . . .
H7W H 0.0659 0.1455 0.4856 0.085 Uiso 1 1 d R U . . .
H8W H 0.0381 0.1241 0.3411 0.085 Uiso 1 1 d R U . . .
O5W O 0.5112(7) 0.2877(5) 0.3695(9) 0.0523(19) Uani 1 1 d . . . . .
H9W H 0.5220 0.2522 0.3034 0.078 Uiso 1 1 d R U . . .
H10W H 0.5436 0.3315 0.3454 0.078 Uiso 1 1 d R U . . .

loop_
_atom_site_aniso_label
_atom_site_aniso_U_11
_atom_site_aniso_U_22
_atom_site_aniso_U_33
_atom_site_aniso_U_23
_atom_site_aniso_U_13
_atom_site_aniso_U_12
U1 0.02028(13) 0.01909(13) 0.01915(14) -0.00060(11) -0.00152(8) -0.00002(9)
Ag1 0.0269(4) 0.0372(4) 0.0329(5) -0.0029(3) -0.0092(3) 0.0024(2)
Ag2 0.0335(4) 0.0216(3) 0.0458(5) 0.0004(3) 0.0000(3) -0.0008(3)
Ag3 0.0266(4) 0.0357(4) 0.0323(4) -0.0008(3) -0.0092(3) -0.0022(2)
Ag4 0.0313(3) 0.0205(3) 0.0371(5) 0.0006(3) 0.0002(3) -0.0002(3)
O1 0.027(3) 0.021(3) 0.037(4) -0.009(3) 0.003(2) -0.004(2)
O2 0.055(4) 0.037(4) 0.022(3) -0.009(3) 0.004(3) -0.011(3)
O3 0.037(3) 0.020(3) 0.028(3) 0.001(2) -0.010(2) 0.003(2)
O4 0.058(5) 0.055(5) 0.028(4) 0.005(3) 0.002(3) 0.028(4)
O5 0.031(3) 0.025(3) 0.021(3) -0.004(2) -0.002(2) -0.005(2)
O6 0.066(5) 0.042(4) 0.032(4) -0.014(3) 0.007(3) -0.023(3)
O7 0.032(3) 0.018(3) 0.026(3) 0.009(2) 0.001(2) 0.003(2)
O8 0.047(4) 0.039(4) 0.023(4) 0.003(3) 0.001(3) 0.011(3)
O9 0.030(3) 0.033(4) 0.034(5) -0.001(3) -0.003(3) 0.002(2)
O10 0.030(3) 0.026(3) 0.027(4) -0.001(2) -0.002(3) 0.000(2)
O11 0.028(3) 0.030(3) 0.057(5) -0.007(3) 0.004(3) -0.003(2)
O12 0.041(4) 0.031(3) 0.050(4) 0.006(3) 0.005(3) 0.004(3)
O13 0.056(5) 0.061(5) 0.045(5) -0.005(4) -0.017(4) 0.005(3)
O14 0.044(4) 0.076(6) 0.040(5) 0.011(4) 0.010(3) -0.003(3)
O15 0.112(8) 0.059(6) 0.087(8) -0.044(6) -0.025(6) 0.040(5)
O16 0.065(5) 0.053(5) 0.066(6) 0.028(5) 0.009(4) -0.002(4)
N1 0.027(4) 0.018(3) 0.038(5) 0.001(3) -0.009(3) -0.002(3)
N2 0.034(4) 0.020(3) 0.032(5) -0.003(3) -0.006(3) 0.003(3)
N3 0.024(3) 0.022(3) 0.027(4) -0.001(3) -0.004(3) 0.000(2)
N4 0.031(4) 0.018(3) 0.032(4) 0.001(3) -0.007(3) -0.003(3)
N5 0.025(3) 0.021(3) 0.033(4) -0.002(3) -0.008(3) 0.001(2)
N6 0.025(3) 0.026(3) 0.025(4) -0.003(3) -0.004(3) 0.001(3)
N7 0.027(3) 0.027(4) 0.026(4) 0.002(3) -0.008(3) -0.001(3)
N8 0.025(3) 0.018(3) 0.030(4) 0.004(3) -0.001(3) 0.003(3)
N9 0.029(3) 0.025(3) 0.027(4) -0.006(3) -0.002(3) -0.002(3)
N10 0.038(4) 0.014(3) 0.031(4) -0.002(3) -0.006(3) -0.002(3)
N11 0.026(4) 0.027(4) 0.033(4) -0.003(3) -0.004(3) 0.002(3)
N12 0.025(3) 0.017(3) 0.026(4) 0.002(3) -0.002(3) 0.002(2)
N13 0.030(4) 0.022(4) 0.031(5) -0.004(3) 0.001(3) 0.000(3)
N14 0.030(4) 0.033(4) 0.042(6) -0.005(3) -0.002(3) 0.001(3)
C1 0.025(4) 0.025(4) 0.031(5) 0.000(3) -0.006(3) 0.005(3)
C2 0.033(5) 0.019(4) 0.048(6) 0.003(4) -0.011(4) 0.004(3)
C3 0.026(4) 0.029(4) 0.024(5) -0.006(4) -0.001(3) -0.005(3)
C4 0.027(4) 0.020(4) 0.027(4) -0.005(3) -0.001(3) 0.001(3)
C5 0.034(5) 0.028(4) 0.030(5) -0.001(4) -0.002(4) -0.002(3)
C6 0.030(4) 0.022(4) 0.027(5) -0.002(3) -0.005(3) -0.003(3)
C7 0.030(4) 0.033(4) 0.023(4) -0.001(4) -0.002(3) 0.001(3)
C8 0.029(4) 0.028(4) 0.025(4) 0.000(4) -0.007(3) -0.001(3)
C9 0.031(4) 0.017(3) 0.025(4) 0.000(3) -0.006(3) -0.003(3)
C10 0.027(4) 0.023(4) 0.031(5) 0.002(4) -0.005(3) 0.002(3)
C11 0.033(4) 0.029(4) 0.028(5) -0.007(4) -0.002(4) -0.013(3)
C12 0.026(4) 0.029(4) 0.023(4) -0.003(3) -0.005(3) 0.001(3)
C13 0.027(4) 0.019(4) 0.025(5) 0.001(3) -0.007(3) -0.001(3)
C14 0.028(4) 0.020(3) 0.041(6) 0.004(4) -0.011(4) -0.001(3)
C15 0.023(4) 0.023(4) 0.024(5) 0.000(3) -0.007(3) 0.005(3)
C16 0.032(4) 0.023(4) 0.025(5) -0.002(3) -0.002(3) -0.001(3)
O1W 0.070(5) 0.030(3) 0.022(3) 0.000(3) -0.003(3) 0.004(3)
O2W 0.048(4) 0.092(7) 0.037(5) -0.001(4) 0.001(3) -0.014(4)
O3W 0.078(6) 0.052(5) 0.051(6) -0.003(4) -0.015(5) -0.011(4)
O4W 0.070(5) 0.048(4) 0.050(6) -0.004(4) -0.014(4) 0.002(4)
O5W 0.083(6) 0.036(4) 0.039(5) 0.006(3) 0.007(4) -0.005(4)

loop_
_atom_type_symbol
_atom_type_description
_atom_type_scat_dispersion_real
_atom_type_scat_dispersion_imag
_atom_type_scat_source
C C 0.0033 0.0016 'International Tables Vol C Tables 4.2.6.8 and 6.1.1.4'
H H 0.0000 0.0000 'International Tables Vol C Tables 4.2.6.8 and 6.1.1.4'
N N 0.0061 0.0033 'International Tables Vol C Tables 4.2.6.8 and 6.1.1.4'
O O 0.0106 0.0060 'International Tables Vol C Tables 4.2.6.8 and 6.1.1.4'
Ag Ag -0.8971 1.1015 'International Tables Vol C Tables 4.2.6.8 and 6.1.1.4'
U U -9.6767 9.6646 'International Tables Vol C Tables 4.2.6.8 and 6.1.1.4'

loop_
_geom_angle_atom_site_label_1
_geom_angle_atom_site_label_2
_geom_angle_atom_site_label_3
_geom_angle
_geom_angle_site_symmetry_1
_geom_angle_site_symmetry_3
_geom_angle_publ_flag
O9 U1 O10 177.8(4) . . ?
O9 U1 O1 88.9(3) . . ?
O10 U1 O1 92.0(2) . . ?
O9 U1 O7 88.9(3) . 1_656 ?
O10 U1 O7 89.4(3) . 1_656 ?
O1 U1 O7 77.3(2) . 1_656 ?
O9 U1 O3 86.3(2) . 1_565 ?
O10 U1 O3 94.5(2) . 1_565 ?
O1 U1 O3 134.9(2) . 1_565 ?
O7 U1 O3 147.2(2) 1_656 1_565 ?
O9 U1 O5 91.3(3) . 1_666 ?
O10 U1 O5 87.0(3) . 1_666 ?
O1 U1 O5 151.8(2) . 1_666 ?
O7 U1 O5 74.53(19) 1_656 1_666 ?
O3 U1 O5 73.2(2) 1_565 1_666 ?
O9 U1 O1W 93.1(3) . . ?
O10 U1 O1W 89.0(3) . . ?
O1 U1 O1W 69.5(2) . . ?
O7 U1 O1W 146.7(2) 1_656 . ?
O3 U1 O1W 66.1(2) 1_565 . ?
O5 U1 O1W 138.6(2) 1_666 . ?
N11 Ag1 N1 161.7(3) . . ?
N11 Ag1 O11 101.8(3) . . ?
N1 Ag1 O11 87.6(3) . . ?
N11 Ag1 O14 95.5(3) . . ?
N1 Ag1 O14 102.8(3) . . ?
O11 Ag1 O14 63.9(2) . . ?
N11 Ag1 O15 99.6(3) . . ?
N1 Ag1 O15 93.0(3) . . ?
O11 Ag1 O15 104.3(2) . . ?
O14 Ag1 O15 42.3(2) . . ?
N4 Ag2 N2 139.0(3) . . ?
N4 Ag2 O9 99.6(3) . 2_564 ?
N2 Ag2 O9 99.1(3) . 2_564 ?
N4 Ag2 O11 132.2(2) . . ?
N2 Ag2 O11 88.4(2) . . ?
O9 Ag2 O11 70.9(2) 2_564 . ?
N4 Ag2 O12 86.6(2) . . ?
N2 Ag2 O12 134.0(2) . . ?
O9 Ag2 O12 71.5(2) 2_564 . ?
O11 Ag2 O12 45.6(2) . . ?
N4 Ag2 O14 97.0(2) . . ?
N2 Ag2 O14 98.3(2) . . ?
O9 Ag2 O14 130.0(2) 2_564 . ?
O11 Ag2 O14 63.1(2) . . ?
O12 Ag2 O14 62.7(2) . . ?
N7 Ag3 N5 160.0(3) . . ?
N7 Ag3 O16 104.0(3) . . ?
N5 Ag3 O16 89.6(3) . . ?
N7 Ag3 O12 102.9(3) . . ?
N5 Ag3 O12 86.5(3) . . ?
O16 Ag3 O12 107.3(2) . . ?
N7 Ag3 O14 99.0(3) . . ?
N5 Ag3 O14 101.0(3) . . ?
O16 Ag3 O14 45.0(2) . . ?
O12 Ag3 O14 64.9(2) . . ?
N8 Ag4 N10 168.5(3) . . ?
N8 Ag4 O10 85.1(2) . 2_464 ?
N10 Ag4 O10 88.3(3) . 2_464 ?
N8 Ag4 O13 100.0(2) . . ?
N10 Ag4 O13 90.4(3) . . ?
O10 Ag4 O13 150.4(2) 2_464 . ?
N8 Ag4 O14 95.0(2) . . ?
N10 Ag4 O14 92.3(2) . . ?
O10 Ag4 O14 74.7(2) 2_464 . ?
O13 Ag4 O14 75.8(2) . . ?
C4 O1 U1 139.7(5) . . ?
C8 O3 U1 132.7(5) . 1_545 ?
C12 O5 U1 137.6(5) . 1_444 ?
C16 O7 U1 141.6(6) . 1_454 ?
U1 O9 Ag2 143.9(4) . 2_565 ?
N13 O11 Ag2 99.9(6) . . ?
N13 O11 Ag1 126.0(5) . . ?
Ag2 O11 Ag1 87.3(2) . . ?
N13 O12 Ag3 124.9(6) . . ?
N13 O12 Ag2 92.2(5) . . ?
Ag3 O12 Ag2 84.7(2) . . ?
N13 O13 Ag4 107.9(8) . . ?
N14 O14 Ag3 97.4(5) . . ?
N14 O14 Ag1 104.2(6) . . ?
Ag3 O14 Ag1 155.8(3) . . ?
N14 O14 Ag2 104.0(6) . . ?
Ag3 O14 Ag2 83.5(2) . . ?
Ag1 O14 Ag2 80.8(2) . . ?
N14 O14 Ag4 120.8(6) . . ?
Ag3 O14 Ag4 87.7(3) . . ?
Ag1 O14 Ag4 90.5(2) . . ?
Ag2 O14 Ag4 135.2(3) . . ?
N14 O15 Ag1 92.9(9) . . ?
N14 O16 Ag3 99.5(7) . . ?
C1 N1 N2 106.5(7) . . ?
C1 N1 Ag1 132.1(6) . . ?
N2 N1 Ag1 121.5(5) . . ?
C2 N2 N1 106.8(7) . . ?
C2 N2 Ag2 129.2(6) . . ?
N1 N2 Ag2 123.2(5) . . ?
C1 N3 C2 104.8(7) . . ?
C1 N3 C3 128.4(7) . . ?
C2 N3 C3 126.3(7) . . ?
C5 N4 N5 106.4(7) . . ?
C5 N4 Ag2 129.4(6) . . ?
N5 N4 Ag2 123.8(5) . . ?
C6 N5 N4 107.2(6) . . ?
C6 N5 Ag3 129.3(6) . . ?
N4 N5 Ag3 123.4(5) . . ?
C5 N6 C6 105.2(7) . . ?
C5 N6 C7 126.5(7) . . ?
C6 N6 C7 127.8(7) . . ?
C9 N7 N8 107.9(6) . . ?
C9 N7 Ag3 127.1(6) . . ?
N8 N7 Ag3 124.9(5) . . ?
C10 N8 N7 107.1(7) . . ?
C10 N8 Ag4 125.0(6) . . ?
N7 N8 Ag4 127.8(5) . . ?
C10 N9 C9 106.2(7) . . ?
C10 N9 C11 126.2(7) . . ?
C9 N9 C11 127.5(7) . . ?
C13 N10 N11 107.0(7) . . ?
C13 N10 Ag4 122.9(6) . . ?
N11 N10 Ag4 129.9(5) . . ?
C14 N11 N10 107.6(7) . . ?
C14 N11 Ag1 125.3(6) . . ?
N10 N11 Ag1 127.0(5) . . ?
C14 N12 C13 105.9(6) . . ?
C14 N12 C15 126.4(7) . . ?
C13 N12 C15 127.5(7) . . ?
O12 N13 O13 119.9(7) . . ?
O12 N13 O11 120.0(9) . . ?
O13 N13 O11 120.1(8) . . ?
O15 N14 O16 122.2(13) . . ?
O15 N14 O14 119.7(11) . . ?
O16 N14 O14 118.1(9) . . ?
N1 C1 N3 111.2(7) . . ?
N1 C1 H1 124.4 . . ?
N3 C1 H1 124.4 . . ?
N2 C2 N3 110.6(7) . . ?
N2 C2 H2 124.7 . . ?
N3 C2 H2 124.7 . . ?
N3 C3 C4 112.0(8) . . ?
N3 C3 H3A 109.2 . . ?
C4 C3 H3A 109.2 . . ?
N3 C3 H3B 109.2 . . ?
C4 C3 H3B 109.2 . . ?
H3A C3 H3B 107.9 . . ?
O2 C4 O1 125.8(8) . . ?
O2 C4 C3 120.6(8) . . ?
O1 C4 C3 113.5(8) . . ?
N4 C5 N6 110.8(7) . . ?
N4 C5 H5 124.6 . . ?
N6 C5 H5 124.6 . . ?
N5 C6 N6 110.3(7) . . ?
N5 C6 H6 124.8 . . ?
N6 C6 H6 124.8 . . ?
N6 C7 C8 114.5(8) . . ?
N6 C7 H7A 108.6 . . ?
C8 C7 H7A 108.6 . . ?
N6 C7 H7B 108.6 . . ?
C8 C7 H7B 108.6 . . ?
H7A C7 H7B 107.6 . . ?
O4 C8 O3 124.8(9) . . ?
O4 C8 C7 121.0(8) . . ?
O3 C8 C7 114.2(8) . . ?
N7 C9 N9 108.9(7) . . ?
N7 C9 H9 125.5 . . ?
N9 C9 H9 125.5 . . ?
N8 C10 N9 109.9(7) . . ?
N8 C10 H10 125.0 . . ?
N9 C10 H10 125.0 . . ?
N9 C11 C12 114.5(8) . . ?
N9 C11 H11A 108.6 . . ?
C12 C11 H11A 108.6 . . ?
N9 C11 H11B 108.6 . . ?
C12 C11 H11B 108.6 . . ?
H11A C11 H11B 107.6 . . ?
O6 C12 O5 123.6(8) . . ?
O6 C12 C11 121.8(8) . . ?
O5 C12 C11 114.6(7) . . ?
N10 C13 N12 110.0(7) . . ?
N10 C13 H13 125.0 . . ?
N12 C13 H13 125.0 . . ?
N11 C14 N12 109.5(7) . . ?
N11 C14 H14 125.3 . . ?
N12 C14 H14 125.3 . . ?
N12 C15 C16 112.4(7) . . ?
N12 C15 H15A 109.1 . . ?
C16 C15 H15A 109.1 . . ?
N12 C15 H15B 109.1 . . ?
C16 C15 H15B 109.1 . . ?
H15A C15 H15B 107.9 . . ?
O8 C16 O7 125.3(9) . . ?
O8 C16 C15 120.8(8) . . ?
O7 C16 C15 113.9(8) . . ?
U1 O1W H1W 108.7 . . ?
U1 O1W H2W 139.7 . . ?
H1W O1W H2W 108.4 . . ?
H3W O2W H4W 108.4 . . ?
H5W O3W H6W 108.4 . . ?
H7W O4W H8W 108.4 . . ?
H9W O5W H10W 108.4 . . ?

loop_
_geom_bond_atom_site_label_1
_geom_bond_atom_site_label_2
_geom_bond_distance
_geom_bond_site_symmetry_2
_geom_bond_publ_flag
U1 O9 1.779(7) . ?
U1 O10 1.780(6) . ?
U1 O1 2.308(6) . ?
U1 O7 2.315(5) 1_656 ?
U1 O3 2.326(6) 1_565 ?
U1 O5 2.417(5) 1_666 ?
U1 O1W 2.489(7) . ?
Ag1 N11 2.148(7) . ?
Ag1 N1 2.149(7) . ?
Ag1 O11 2.709(7) . ?
Ag1 O14 2.838(8) . ?
Ag1 O15 3.081(15) . ?
Ag2 N4 2.189(7) . ?
Ag2 N2 2.193(7) . ?
Ag2 O9 2.600(8) 2_564 ?
Ag2 O11 2.691(8) . ?
Ag2 O12 2.855(8) . ?
Ag2 O14 2.910(8) . ?
Ag3 N7 2.149(7) . ?
Ag3 N5 2.162(7) . ?
Ag3 O16 2.772(10) . ?
Ag3 O12 2.795(7) . ?
Ag3 O14 2.801(8) . ?
Ag4 N8 2.199(7) . ?
Ag4 N10 2.203(7) . ?
Ag4 O10 2.680(7) 2_464 ?
Ag4 O13 2.719(10) . ?
Ag4 O14 2.922(9) . ?
O1 C4 1.286(10) . ?
O2 C4 1.219(11) . ?
O3 C8 1.288(10) . ?
O3 U1 2.326(6) 1_545 ?
O4 C8 1.224(12) . ?
O5 C12 1.300(10) . ?
O5 U1 2.417(5) 1_444 ?
O6 C12 1.232(11) . ?
O7 C16 1.286(10) . ?
O7 U1 2.315(5) 1_454 ?
O8 C16 1.224(11) . ?
O9 Ag2 2.600(8) 2_565 ?
O11 N13 1.249(9) . ?
O12 N13 1.240(10) . ?
O13 N13 1.243(11) . ?
O14 N14 1.256(13) . ?
O15 N14 1.226(11) . ?
O16 N14 1.232(11) . ?
N1 C1 1.317(11) . ?
N1 N2 1.390(9) . ?
N2 C2 1.314(12) . ?
N3 C1 1.344(10) . ?
N3 C2 1.360(11) . ?
N3 C3 1.455(10) . ?
N4 C5 1.317(11) . ?
N4 N5 1.387(9) . ?
N5 C6 1.316(11) . ?
N6 C5 1.350(11) . ?
N6 C6 1.351(10) . ?
N6 C7 1.444(10) . ?
N7 C9 1.309(10) . ?
N7 N8 1.384(9) . ?
N8 C10 1.300(11) . ?
N9 C10 1.355(11) . ?
N9 C9 1.356(10) . ?
N9 C11 1.459(10) . ?
N10 C13 1.308(10) . ?
N10 N11 1.379(10) . ?
N11 C14 1.311(11) . ?
N12 C14 1.350(11) . ?
N12 C13 1.353(10) . ?
N12 C15 1.464(10) . ?
C1 H1 0.9500 . ?
C2 H2 0.9500 . ?
C3 C4 1.537(12) . ?
C3 H3A 0.9900 . ?
C3 H3B 0.9900 . ?
C5 H5 0.9500 . ?
C6 H6 0.9500 . ?
C7 C8 1.500(13) . ?
C7 H7A 0.9900 . ?
C7 H7B 0.9900 . ?
C9 H9 0.9500 . ?
C10 H10 0.9500 . ?
C11 C12 1.515(12) . ?
C11 H11A 0.9900 . ?
C11 H11B 0.9900 . ?
C13 H13 0.9500 . ?
C14 H14 0.9500 . ?
C15 C16 1.527(12) . ?
C15 H15A 0.9900 . ?
C15 H15B 0.9900 . ?
O1W H1W 0.8500 . ?
O1W H2W 0.8500 . ?
O2W H3W 0.8500 . ?
O2W H4W 0.8500 . ?
O3W H5W 0.8505 . ?
O3W H6W 0.8500 . ?
O4W H7W 0.8500 . ?
O4W H8W 0.8499 . ?
O5W H9W 0.8500 . ?
O5W H10W 0.8499 . ?

loop_
_geom_hbond_atom_site_label_D
_geom_hbond_atom_site_label_H
_geom_hbond_atom_site_label_A
_geom_hbond_distance_DH
_geom_hbond_distance_HA
_geom_hbond_distance_DA
_geom_hbond_angle_DHA
_geom_hbond_site_symmetry_A
_geom_hbond_publ_flag
O1W H1W O4 0.85 1.98 2.746(10) 150 1_565 yes
O1W H2W O5W 0.85 1.78 2.632(10) 176 2_564 yes
O2W H3W O15 0.85 2.56 3.199(17) 133 1_554 yes
O2W H3W O16 0.85 2.23 3.063(14) 166 1_554 yes
O2W H4W O6 0.85 2.42 3.196(12) 152 2_554 yes
O3W H5W O13 0.85 2.14 2.940(13) 157 1_556 yes
O3W H6W O15 0.85 2.27 3.057(13) 153 . yes
O4W H7W O13 0.85 2.00 2.849(12) 173 1_556 yes
O4W H8W O16 0.85 2.33 3.139(12) 160 . yes
O5W H9W O5 0.85 2.06 2.899(10) 171 2_655 yes
O5W H10W O8 0.85 1.97 2.809(10) 171 2_665 yes
C1 H1 O3W 0.95 2.44 3.157(11) 132 2_564 yes
C1 H1 O11 0.95 2.66 3.315(11) 126 2_565 yes
C2 H2 O5W 0.95 2.43 3.356(12) 165 . yes
C3 H3A O2 0.99 2.34 3.296(11) 162 2_565 yes
C3 H3B O11 0.99 2.46 3.347(11) 149 2_565 yes
C5 H5 O5 0.95 2.79 3.378(11) 121 2_655 yes
C5 H5 O6 0.95 2.72 3.416(12) 131 2_655 yes
C6 H6 O4W 0.95 2.64 3.299(11) 127 2_554 yes
C6 H6 O12 0.95 2.43 3.233(10) 143 2_555 yes
C7 H7A O12 0.99 2.65 3.465(11) 140 2_555 yes
C7 H7B O4 0.99 2.18 3.173(11) 177 2_555 yes
C9 H9 O4W 0.95 2.51 3.195(11) 129 2_554 yes
C9 H9 O16 0.95 2.64 3.189(11) 117 2_554 yes
C10 H10 O6 0.95 2.38 3.274(11) 156 2_554 yes
C11 H11A O16 0.99 2.54 3.329(13) 137 2_554 yes
C11 H11A O10 0.99 2.60 3.299(11) 128 1_444 yes
C11 H11B O3 0.99 2.17 2.921(10) 132 1_454 yes
C13 H13 O2W 0.95 2.75 3.294(13) 117 . yes
C13 H13 O8 0.95 2.57 3.289(10) 133 2_564 yes
C14 H14 O3W 0.95 2.58 3.324(13) 135 2_564 yes
C14 H14 O15 0.95 2.32 3.056(12) 134 2_564 yes
C15 H15A O8 0.99 2.43 3.332(11) 152 2_564 yes
C15 H15A O1 0.99 2.73 3.294(10) 116 1_454 yes
C15 H15B O15 0.99 2.71 3.373(12) 125 2_564 yes
C15 H15B O10 0.99 2.70 3.423(10) 130 1_454 yes

loop_
_geom_torsion_atom_site_label_1
_geom_torsion_atom_site_label_2
_geom_torsion_atom_site_label_3
_geom_torsion_atom_site_label_4
_geom_torsion
_geom_torsion_site_symmetry_1
_geom_torsion_site_symmetry_2
_geom_torsion_site_symmetry_3
_geom_torsion_site_symmetry_4
_geom_torsion_publ_flag
O1 U1 O9 Ag2 122.7(5) . . . 2_565 ?
O7 U1 O9 Ag2 45.5(5) 1_656 . . 2_565 ?
O3 U1 O9 Ag2 -102.1(5) 1_565 . . 2_565 ?
O5 U1 O9 Ag2 -29.0(5) 1_666 . . 2_565 ?
O1W U1 O9 Ag2 -167.8(5) . . . 2_565 ?
C1 N1 N2 C2 0.6(11) . . . . ?
Ag1 N1 N2 C2 -179.1(7) . . . . ?
C1 N1 N2 Ag2 -170.0(7) . . . . ?
Ag1 N1 N2 Ag2 10.3(10) . . . . ?
C5 N4 N5 C6 1.1(11) . . . . ?
Ag2 N4 N5 C6 174.1(6) . . . . ?
C5 N4 N5 Ag3 178.3(7) . . . . ?
Ag2 N4 N5 Ag3 -8.7(10) . . . . ?
C9 N7 N8 C10 1.1(10) . . . . ?
Ag3 N7 N8 C10 176.6(6) . . . . ?
C9 N7 N8 Ag4 177.8(6) . . . . ?
Ag3 N7 N8 Ag4 -6.7(11) . . . . ?
C13 N10 N11 C14 0.3(11) . . . . ?
Ag4 N10 N11 C14 -174.5(7) . . . . ?
C13 N10 N11 Ag1 -178.3(7) . . . . ?
Ag4 N10 N11 Ag1 6.9(13) . . . . ?
Ag3 O12 N13 O13 -76.9(12) . . . . ?
Ag2 O12 N13 O13 -161.9(9) . . . . ?
Ag3 O12 N13 O11 100.2(8) . . . . ?
Ag2 O12 N13 O11 15.2(9) . . . . ?
Ag4 O13 N13 O12 85.4(9) . . . . ?
Ag4 O13 N13 O11 -91.7(9) . . . . ?
Ag2 O11 N13 O12 -16.4(9) . . . . ?
Ag1 O11 N13 O12 -110.2(8) . . . . ?
Ag2 O11 N13 O13 160.7(9) . . . . ?
Ag1 O11 N13 O13 66.9(12) . . . . ?
Ag1 O15 N14 O16 170.4(9) . . . . ?
Ag1 O15 N14 O14 -9.7(9) . . . . ?
Ag3 O16 N14 O15 -179.9(9) . . . . ?
Ag3 O16 N14 O14 0.2(9) . . . . ?
Ag3 O14 N14 O15 179.9(8) . . . . ?
Ag1 O14 N14 O15 10.8(11) . . . . ?
Ag2 O14 N14 O15 94.7(9) . . . . ?
Ag4 O14 N14 O15 -88.4(10) . . . . ?
Ag3 O14 N14 O16 -0.2(9) . . . . ?
Ag1 O14 N14 O16 -169.2(7) . . . . ?
Ag2 O14 N14 O16 -85.3(9) . . . . ?
Ag4 O14 N14 O16 91.5(9) . . . . ?
N2 N1 C1 N3 -1.0(11) . . . . ?
Ag1 N1 C1 N3 178.7(7) . . . . ?
C2 N3 C1 N1 0.9(11) . . . . ?
C3 N3 C1 N1 173.9(9) . . . . ?
N1 N2 C2 N3 -0.1(12) . . . . ?
Ag2 N2 C2 N3 169.8(7) . . . . ?
C1 N3 C2 N2 -0.5(12) . . . . ?
C3 N3 C2 N2 -173.7(9) . . . . ?
C1 N3 C3 C4 -82.7(11) . . . . ?
C2 N3 C3 C4 88.9(11) . . . . ?
U1 O1 C4 O2 132.3(8) . . . . ?
U1 O1 C4 C3 -47.6(12) . . . . ?
N3 C3 C4 O2 3.5(12) . . . . ?
N3 C3 C4 O1 -176.6(7) . . . . ?
N5 N4 C5 N6 -2.1(11) . . . . ?
Ag2 N4 C5 N6 -174.6(6) . . . . ?
C6 N6 C5 N4 2.3(11) . . . . ?
C7 N6 C5 N4 175.0(8) . . . . ?
N4 N5 C6 N6 0.3(11) . . . . ?
Ag3 N5 C6 N6 -176.7(6) . . . . ?
C5 N6 C6 N5 -1.5(11) . . . . ?
C7 N6 C6 N5 -174.1(9) . . . . ?
C5 N6 C7 C8 -84.9(11) . . . . ?
C6 N6 C7 C8 86.2(11) . . . . ?
U1 O3 C8 O4 -81.8(12) 1_545 . . . ?
U1 O3 C8 C7 96.2(9) 1_545 . . . ?
N6 C7 C8 O4 -10.1(12) . . . . ?
N6 C7 C8 O3 171.8(7) . . . . ?
N8 N7 C9 N9 -0.5(10) . . . . ?
Ag3 N7 C9 N9 -175.9(6) . . . . ?
C10 N9 C9 N7 -0.2(11) . . . . ?
C11 N9 C9 N7 175.9(8) . . . . ?
N7 N8 C10 N9 -1.2(10) . . . . ?
Ag4 N8 C10 N9 -178.1(6) . . . . ?
C9 N9 C10 N8 0.9(11) . . . . ?
C11 N9 C10 N8 -175.2(8) . . . . ?
C10 N9 C11 C12 -116.5(10) . . . . ?
C9 N9 C11 C12 68.2(12) . . . . ?
U1 O5 C12 O6 -179.6(6) 1_444 . . . ?
U1 O5 C12 C11 -1.1(11) 1_444 . . . ?
N9 C11 C12 O6 2.2(13) . . . . ?
N9 C11 C12 O5 -176.3(7) . . . . ?
N11 N10 C13 N12 1.0(11) . . . . ?
Ag4 N10 C13 N12 176.3(6) . . . . ?
C14 N12 C13 N10 -1.9(11) . . . . ?
C15 N12 C13 N10 -177.4(9) . . . . ?
N10 N11 C14 N12 -1.5(12) . . . . ?
Ag1 N11 C14 N12 177.1(6) . . . . ?
C13 N12 C14 N11 2.1(11) . . . . ?
C15 N12 C14 N11 177.7(9) . . . . ?
C14 N12 C15 C16 -65.8(11) . . . . ?
C13 N12 C15 C16 108.8(10) . . . . ?
U1 O7 C16 O8 140.4(8) 1_454 . . . ?
U1 O7 C16 C15 -39.7(12) 1_454 . . . ?
N12 C15 C16 O8 2.7(11) . . . . ?
N12 C15 C16 O7 -177.2(7) . . . . ?
